data_4100402
_journal_name_full 'Journal of the American Chemical Society'
_journal_year 2005
_chemical_formula_sum 'C18 H28 O4'
_chemical_formula_weight 308.40
_space_group_IT_number 4
_symmetry_cell_setting monoclinic
_symmetry_space_group_name_Hall 'P 2yb'
_symmetry_space_group_name_H-M 'P 1 21 1'
_cell_angle_alpha 90.00
_cell_angle_beta 102.779(4)
_cell_angle_gamma 90.00
_cell_formula_units_Z 2
_cell_length_a 6.4480(10)
_cell_length_b 20.322(3)
_cell_length_c 6.7818(10)
_cell_measurement_temperature 143(1)
_cell_volume 866.7(2)
_diffrn_ambient_temperature 143(1)
_exptl_crystal_density_diffrn 1.182
_cod_original_sg_symbol_H-M 'P 21'
_cod_database_code 4100402

loop_
_symmetry_equiv_pos_as_xyz
'x, y, z'
'-x, y+1/2, -z'

loop_
_atom_site_label
_atom_site_type_symbol
_atom_site_fract_x
_atom_site_fract_y
_atom_site_fract_z
_atom_site_U_iso_or_equiv
_atom_site_adp_type
_atom_site_occupancy
_atom_site_symmetry_multiplicity
_atom_site_calc_flag
_atom_site_refinement_flags
_atom_site_disorder_assembly
_atom_site_disorder_group
C1 C 0.3993(3) 0.34091(11) 0.2689(3) 0.0310(5) Uani 1 1 d . . .
C2 C 0.4999(3) 0.27385(10) 0.2980(3) 0.0332(5) Uani 1 1 d . . .
H2A H 0.5496 0.2548 0.1855 0.044 Uiso 1 1 calc R . .
H2B H 0.4434 0.2424 0.3802 0.044 Uiso 1 1 calc R . .
C3 C 0.6188(3) 0.33293(10) 0.4033(3) 0.0276(5) Uani 1 1 d . . .
H3 H 0.7342 0.3484 0.3423 0.037 Uiso 1 1 calc R . .
C4 C 0.2107(3) 0.35308(13) 0.3609(4) 0.0469(6) Uani 1 1 d . . .
H4A H 0.2097 0.3983 0.4016 0.070 Uiso 1 1 calc R . .
H4B H 0.2199 0.3252 0.4768 0.070 Uiso 1 1 calc R . .
H4C H 0.0822 0.3435 0.2631 0.070 Uiso 1 1 calc R . .
C5 C 0.3867(4) 0.37547(11) 0.0702(3) 0.0468(7) Uani 1 1 d . . .
H5A H 0.3748 0.4220 0.0886 0.070 Uiso 1 1 calc R . .
H5B H 0.2643 0.3601 -0.0266 0.070 Uiso 1 1 calc R . .
H5C H 0.5128 0.3663 0.0218 0.070 Uiso 1 1 calc R . .
C6 C 0.6630(3) 0.34001(9) 0.6280(3) 0.0273(5) Uani 1 1 d . . .
H6 H 0.5292 0.3382 0.6738 0.036 Uiso 1 1 calc R . .
C7 C 0.7806(3) 0.40273(9) 0.7027(3) 0.0332(5) Uani 1 1 d . . .
H7A H 0.9071 0.4061 0.6481 0.044 Uiso 1 1 calc R . .
H7B H 0.8250 0.4015 0.8490 0.044 Uiso 1 1 calc R . .
C8 C 0.6396(4) 0.46295(9) 0.6389(4) 0.0430(6) Uani 1 1 d . . .
H8A H 0.5880 0.4626 0.4949 0.064 Uiso 1 1 calc R . .
H8B H 0.7209 0.5022 0.6783 0.064 Uiso 1 1 calc R . .
H8C H 0.5215 0.4618 0.7037 0.064 Uiso 1 1 calc R . .
C9 C 0.7092(3) 0.23436(9) 0.7910(3) 0.0257(5) Uani 1 1 d . . .
C10 C 0.8677(3) 0.18099(9) 0.8634(3) 0.0239(5) Uani 1 1 d . . .
C11 C 1.0878(3) 0.19965(9) 0.9858(3) 0.0280(5) Uani 1 1 d . . .
H11A H 1.0818 0.2149 1.1200 0.037 Uiso 1 1 calc R . .
H11B H 1.1526 0.2334 0.9181 0.037 Uiso 1 1 calc R . .
C12 C 1.2082(3) 0.13387(10) 0.9945(3) 0.0313(5) Uani 1 1 d . . .
H12A H 1.2549 0.1187 1.1328 0.042 Uiso 1 1 calc R . .
H12B H 1.3309 0.1381 0.9346 0.042 Uiso 1 1 calc R . .
C13 C 1.0413(3) 0.08614(9) 0.8697(3) 0.0296(5) Uani 1 1 d . . .
C14 C 0.8825(4) 0.07886(10) 1.0010(4) 0.0332(5) Uani 1 1 d . . .
C15 C 0.9126(3) 0.13183(9) 0.7028(3) 0.0271(5) Uani 1 1 d . . .
C16 C 1.0405(3) 0.16069(10) 0.5589(3) 0.0355(6) Uani 1 1 d . . .
H16A H 1.0729 0.1266 0.4726 0.053 Uiso 1 1 calc R . .
H16B H 1.1704 0.1792 0.6358 0.053 Uiso 1 1 calc R . .
H16C H 0.9587 0.1944 0.4779 0.053 Uiso 1 1 calc R . .
C17 C 0.7107(4) 0.09958(10) 0.5779(3) 0.0398(6) Uani 1 1 d . . .
H17A H 0.6270 0.1321 0.4929 0.060 Uiso 1 1 calc R . .
H17B H 0.6293 0.0812 0.6672 0.060 Uiso 1 1 calc R . .
H17C H 0.7493 0.0653 0.4955 0.060 Uiso 1 1 calc R . .
C18 C 1.1287(4) 0.02251(10) 0.8068(4) 0.0477(7) Uani 1 1 d . . .
H18A H 1.2058 -0.0002 0.9246 0.072 Uiso 1 1 calc R . .
H18B H 1.2224 0.0318 0.7184 0.072 Uiso 1 1 calc R . .
H18C H 1.0135 -0.0046 0.7376 0.072 Uiso 1 1 calc R . .
O1 O 0.8032(2) 0.28540(6) 0.7201(2) 0.0270(3) Uani 1 1 d . . .
O2 O 0.5234(2) 0.23141(7) 0.7919(2) 0.0364(4) Uani 1 1 d . . .
O3 O 0.7773(2) 0.13783(6) 0.9957(2) 0.0293(4) Uani 1 1 d . . .
O4 O 0.8450(3) 0.03378(7) 1.1012(3) 0.0461(5) Uani 1 1 d . . .

loop_
_atom_site_aniso_label
_atom_site_aniso_U_11
_atom_site_aniso_U_22
_atom_site_aniso_U_33
_atom_site_aniso_U_23
_atom_site_aniso_U_13
_atom_site_aniso_U_12
C1 0.0280(12) 0.0342(12) 0.0306(13) 0.0010(10) 0.0063(10) 0.0035(11)
C2 0.0333(13) 0.0372(12) 0.0274(13) -0.0049(10) 0.0030(11) 0.0001(11)
C3 0.0227(11) 0.0350(12) 0.0260(13) -0.0012(9) 0.0070(10) 0.0007(10)
C4 0.0291(13) 0.0618(16) 0.0496(16) 0.0038(13) 0.0080(12) 0.0076(12)
C5 0.0496(16) 0.0532(16) 0.0337(15) 0.0063(11) 0.0010(12) 0.0038(13)
C6 0.0251(11) 0.0286(10) 0.0279(13) 0.0018(10) 0.0054(10) 0.0017(10)
C7 0.0389(13) 0.0284(11) 0.0307(13) -0.0030(10) 0.0041(11) -0.0035(11)
C8 0.0559(17) 0.0296(12) 0.0423(16) 0.0029(11) 0.0085(13) -0.0011(12)
C9 0.0303(13) 0.0274(11) 0.0206(12) -0.0041(9) 0.0083(10) -0.0039(10)
C10 0.0262(12) 0.0253(10) 0.0216(12) 0.0007(9) 0.0081(10) -0.0068(9)
C11 0.0282(13) 0.0289(11) 0.0263(12) 0.0009(9) 0.0046(10) -0.0063(9)
C12 0.0287(12) 0.0338(11) 0.0312(14) 0.0055(10) 0.0064(11) 0.0002(10)
C13 0.0304(12) 0.0252(11) 0.0349(14) 0.0009(10) 0.0107(11) 0.0022(10)
C14 0.0344(13) 0.0280(12) 0.0369(15) -0.0017(10) 0.0069(11) -0.0077(11)
C15 0.0298(11) 0.0269(10) 0.0252(12) -0.0031(9) 0.0076(10) -0.0025(10)
C16 0.0410(14) 0.0406(12) 0.0281(14) -0.0006(10) 0.0146(12) 0.0018(11)
C17 0.0419(14) 0.0390(13) 0.0373(15) -0.0112(11) 0.0061(12) -0.0093(11)
C18 0.0587(18) 0.0345(13) 0.0542(18) 0.0036(12) 0.0217(14) 0.0068(13)
O1 0.0243(8) 0.0261(7) 0.0304(9) 0.0051(6) 0.0058(7) -0.0001(7)
O2 0.0257(9) 0.0390(9) 0.0475(11) 0.0075(7) 0.0147(7) -0.0018(7)
O3 0.0312(8) 0.0283(8) 0.0313(9) 0.0033(7) 0.0134(7) -0.0038(7)
O4 0.0570(12) 0.0340(9) 0.0528(12) 0.0131(8) 0.0238(9) -0.0074(8)

loop_
_geom_bond_atom_site_label_1
_geom_bond_atom_site_label_2
_geom_bond_distance
_geom_bond_site_symmetry_2
_geom_bond_publ_flag
C1 C2 1.504(3) . ?
C1 C5 1.506(3) . ?
C1 C4 1.505(3) . ?
C1 C3 1.513(3) . ?
C2 C3 1.515(3) . ?
C3 C6 1.494(3) . ?
C6 O1 1.480(2) . ?
C6 C7 1.512(3) . ?
C7 C8 1.529(3) . ?
C9 O2 1.201(2) . ?
C9 O1 1.343(2) . ?
C9 C10 1.497(3) . ?
C10 O3 1.464(2) . ?
C10 C11 1.525(3) . ?
C10 C15 1.552(3) . ?
C11 C12 1.540(3) . ?
C12 C13 1.553(3) . ?
C13 C14 1.505(3) . ?
C13 C18 1.509(3) . ?
C13 C15 1.555(3) . ?
C14 O4 1.197(3) . ?
C14 O3 1.374(3) . ?
C15 C16 1.527(3) . ?
C15 C17 1.534(3) . ?

loop_
_cod_related_entry_id
_cod_related_entry_database
_cod_related_entry_code
1 ChemSpider 30659911
